data_1552859
loop_
_publ_author_name
'Naugle, Mercedes S.'
'Keller, Brittany T.'
'Zeller, Matthias'
'Zaleski, Curtis M.'

_publ_section_title
;
 Di-\m-chlorido-bis[chlorido(dimethylformamide-\k<i>N</i>)(3,5-diphenyl-1<i>H</i>-pyrazole-\k<i>N</i>^2^)copper(II)]
;
_journal_coeditor_code LH4039
_journal_issue 8
_journal_name_full IUCrData
_journal_page_first x181186
_journal_paper_doi 10.1107/S2414314618011860
_journal_volume 3
_journal_year 2018
_chemical_formula_iupac '[Cu2 Cl4 (C3 H7 N O)2 (C15 H12 N2)2]'
_chemical_formula_moiety 'C36 H38 Cl4 Cu2 N6 O2'
_chemical_formula_sum 'C36 H38 Cl4 Cu2 N6 O2'
_chemical_formula_weight 855.60
_chemical_name_systematic
Di-\m-chlorido-bis[chlorido(dimethylformamide-\k<i>N</i>)(3,5-diphenyl-1<i>H</i>-pyrazole-\k<i>N</i>^2^)copper(II)]
_space_group_crystal_system monoclinic
_space_group_IT_number 14
_space_group_name_Hall '-P 2yn'
_space_group_name_H-M_alt 'P 1 21/n 1'
_atom_sites_solution_hydrogens geom
_atom_sites_solution_primary direct
_atom_sites_solution_secondary difmap
_audit_creation_method SHELXL-2014/7
_cell_angle_alpha 90
_cell_angle_beta 107.633(3)
_cell_angle_gamma 90
_cell_formula_units_Z 2
_cell_length_a 12.0040(10)
_cell_length_b 9.7942(4)
_cell_length_c 17.4116(8)
_cell_measurement_reflns_used 12667
_cell_measurement_temperature 100(2)
_cell_measurement_theta_max 27.761
_cell_measurement_theta_min 1.831
_cell_volume 1950.9(2)
_computing_cell_refinement
;
HKL3000 (Otwinowski & Minor, 1997)
;
_computing_data_collection
;
COLLECT (Nonius, 1998)
;
_computing_data_reduction
;
HKL3000 (Otwinowski & Minor, 1997)
;
_computing_molecular_graphics
;
Mercury (Macrae <i>et al.</i>,  2006)
;
_computing_publication_material
;
publCIF (Westrip, 2010)
;
_computing_structure_refinement
;
SHELXL2014 (Sheldrick, 2015) and <i>shelXle</i> (H\"ubschle <i>et
al.</i>,  2011)
;
_computing_structure_solution
;
SHELXS97 (Sheldrick, 2008)
;
_diffrn_ambient_temperature 100(2)
_diffrn_measured_fraction_theta_full 0.990
_diffrn_measured_fraction_theta_max 0.966
_diffrn_measurement_device_type 'Nonius Kappa CCD'
_diffrn_measurement_method '\w and \f scans'
_diffrn_radiation_monochromator graphite
_diffrn_radiation_type MoK\a
_diffrn_radiation_wavelength 0.71073
_diffrn_reflns_av_R_equivalents 0.0799
_diffrn_reflns_limit_h_max 15
_diffrn_reflns_limit_h_min -13
_diffrn_reflns_limit_k_max 10
_diffrn_reflns_limit_k_min -12
_diffrn_reflns_limit_l_max 20
_diffrn_reflns_limit_l_min -22
_diffrn_reflns_number 12667
_diffrn_reflns_theta_full 25.242
_diffrn_reflns_theta_max 27.761
_diffrn_reflns_theta_min 1.831
_exptl_absorpt_coefficient_mu 1.404
_exptl_absorpt_correction_T_max 0.748
_exptl_absorpt_correction_T_min 0.612
_exptl_absorpt_correction_type multi-scan
_exptl_absorpt_process_details
;
(SCALEPACK; Otwinowski & Minor, 1997)
;
_exptl_crystal_colour green
_exptl_crystal_density_diffrn 1.457
_exptl_crystal_description plate
_exptl_crystal_F_000 876
_exptl_crystal_size_max 0.310
_exptl_crystal_size_mid 0.290
_exptl_crystal_size_min 0.220
_refine_diff_density_max 0.488
_refine_diff_density_min -0.446
_refine_ls_extinction_coef 0.0119(13)
_refine_ls_extinction_expression Fc^*^=kFc[1+0.001xFc^2^\l^3^/sin(2\q)]^-1/4^
_refine_ls_extinction_method
;
SHELXL2014 (Sheldrick, 2015)
;
_refine_ls_goodness_of_fit_ref 1.037
_refine_ls_hydrogen_treatment constr
_refine_ls_matrix_type full
_refine_ls_number_parameters 229
_refine_ls_number_reflns 4445
_refine_ls_number_restraints 0
_refine_ls_restrained_S_all 1.037
_refine_ls_R_factor_all 0.0448
_refine_ls_R_factor_gt 0.0401
_refine_ls_shift/su_max 0.001
_refine_ls_shift/su_mean 0.000
_refine_ls_structure_factor_coef Fsqd
_refine_ls_weighting_details 'w=1/[\s^2^(Fo^2^)+(0.0444P)^2^+1.0669P] where P=(Fo^2^+2Fc^2^)/3'
_refine_ls_weighting_scheme calc
_refine_ls_wR_factor_gt 0.1036
_refine_ls_wR_factor_ref 0.1066
_reflns_number_gt 3976
_reflns_number_total 4445
_reflns_threshold_expression 'I > 2\s(I)'
_cod_data_source_file lh4039sup1.cif
_cod_data_source_block I
_cod_original_sg_symbol_H-M 'P 21/n'
_cod_database_code 1552859
_shelx_space_group_comment
;
The symmetry employed for this shelxl refinement is uniquely defined
by the following loop, which should always be used as a source of
symmetry information in preference to the above space-group names.
They are only intended as comments.
;
_shelx_estimated_absorpt_t_min 0.670
_shelx_estimated_absorpt_t_max 0.748

loop_
_space_group_symop_operation_xyz
'x, y, z'
'-x+1/2, y+1/2, -z+1/2'
'-x, -y, -z'
'x-1/2, -y-1/2, z-1/2'

loop_
_atom_site_type_symbol
_atom_site_label
_atom_site_fract_x
_atom_site_fract_y
_atom_site_fract_z
_atom_site_U_iso_or_equiv
_atom_site_adp_type
_atom_site_calc_flag
_atom_site_occupancy
Cu Cu1 0.63919(2) 0.57447(2) 0.01853(2) 0.01123(12) Uani d 1
Cl Cl2 0.58568(4) 0.36146(5) 0.04774(3) 0.01454(14) Uani d 1
Cl Cl1 0.68474(5) 0.49827(5) -0.09070(3) 0.01877(15) Uani d 1
O O1 0.67895(14) 0.76438(15) -0.00269(9) 0.0167(3) Uani d 1
N N1 0.66061(15) 0.63626(17) 0.13178(10) 0.0128(3) Uani d 1
N N2 0.57490(16) 0.63696(18) 0.16782(10) 0.0130(3) Uani d 1
H H2N 0.5038 0.6053 0.1456 0.016 Uiso calc 1
N N3 0.6447(2) 0.9468(2) -0.08618(12) 0.0243(4) Uani d 1
C C1 0.9082(2) 0.6007(2) 0.12880(12) 0.0161(4) Uani d 1
H H1 0.8590 0.5251 0.1072 0.019 Uiso calc 1
C C2 1.0193(2) 0.6081(2) 0.12018(12) 0.0179(4) Uani d 1
H H2 1.0460 0.5376 0.0926 0.021 Uiso calc 1
C C3 1.0916(2) 0.7185(3) 0.15171(13) 0.0214(5) Uani d 1
H H3 1.1676 0.7232 0.1457 0.026 Uiso calc 1
C C4 1.0528(2) 0.8216(3) 0.19191(14) 0.0238(5) Uani d 1
H H4 1.1022 0.8971 0.2134 0.029 Uiso calc 1
C C5 0.9413(2) 0.8147(2) 0.20085(14) 0.0205(5) Uani d 1
H H5 0.9150 0.8853 0.2285 0.025 Uiso calc 1
C C6 0.86844(19) 0.7044(2) 0.16931(12) 0.0149(4) Uani d 1
C C7 0.75421(19) 0.6933(2) 0.18394(12) 0.0140(4) Uani d 1
C C8 0.72765(19) 0.7317(2) 0.25414(12) 0.0158(4) Uani d 1
H H8 0.7782 0.7755 0.3003 0.019 Uiso calc 1
C C9 0.61330(18) 0.6929(2) 0.24252(11) 0.0130(4) Uani d 1
C C10 0.54215(19) 0.7055(2) 0.29796(12) 0.0134(4) Uani d 1
C C11 0.6005(2) 0.7341(2) 0.37895(12) 0.0177(4) Uani d 1
H H11 0.6832 0.7431 0.3967 0.021 Uiso calc 1
C C12 0.5374(2) 0.7494(2) 0.43331(13) 0.0220(5) Uani d 1
H H12 0.5775 0.7690 0.4882 0.026 Uiso calc 1
C C13 0.4177(2) 0.7367(2) 0.40908(13) 0.0211(5) Uani d 1
H H13 0.3754 0.7468 0.4469 0.025 Uiso calc 1
C C14 0.3592(2) 0.7088(2) 0.32849(13) 0.0208(5) Uani d 1
H H14 0.2765 0.7004 0.3112 0.025 Uiso calc 1
C C15 0.42102(19) 0.6930(2) 0.27315(12) 0.0171(4) Uani d 1
H H15 0.3804 0.6737 0.2183 0.021 Uiso calc 1
C C16 0.62989(19) 0.8181(2) -0.06975(12) 0.0165(4) Uani d 1
H H16 0.5795 0.7632 -0.1107 0.020 Uiso calc 1
C C17 0.7246(3) 1.0358(3) -0.02662(17) 0.0460(8) Uani d 1
H H17A 0.7893 1.0635 -0.0465 0.069 Uiso calc 1
H H17B 0.7554 0.9863 0.0243 0.069 Uiso calc 1
H H17C 0.6822 1.1170 -0.0179 0.069 Uiso calc 1
C C18 0.5865(3) 1.0043(3) -0.16520(15) 0.0372(7) Uani d 1
H H18A 0.6450 1.0411 -0.1885 0.056 Uiso calc 1
H H18B 0.5338 1.0777 -0.1599 0.056 Uiso calc 1
H H18C 0.5413 0.9328 -0.2005 0.056 Uiso calc 1

loop_
_atom_site_aniso_label
_atom_site_aniso_U_11
_atom_site_aniso_U_22
_atom_site_aniso_U_33
_atom_site_aniso_U_12
_atom_site_aniso_U_13
_atom_site_aniso_U_23
Cu1 0.01127(17) 0.01268(17) 0.00998(15) -0.00203(9) 0.00358(10) -0.00140(8)
Cl2 0.0123(3) 0.0129(3) 0.0168(2) -0.00006(18) 0.00204(18) 0.00201(17)
Cl1 0.0170(3) 0.0250(3) 0.0169(2) -0.0054(2) 0.0089(2) -0.00756(19)
O1 0.0191(8) 0.0159(7) 0.0153(7) -0.0037(6) 0.0054(6) 0.0009(6)
N1 0.0108(9) 0.0162(8) 0.0120(7) -0.0017(7) 0.0044(6) -0.0010(6)
N2 0.0108(9) 0.0166(9) 0.0125(7) -0.0025(7) 0.0047(6) -0.0021(7)
N3 0.0344(12) 0.0161(9) 0.0199(9) -0.0020(8) 0.0047(9) 0.0007(8)
C1 0.0149(11) 0.0185(10) 0.0140(9) -0.0001(8) 0.0029(8) -0.0008(8)
C2 0.0157(11) 0.0231(11) 0.0156(9) 0.0029(9) 0.0057(8) -0.0007(8)
C3 0.0148(11) 0.0307(13) 0.0199(10) -0.0010(9) 0.0073(9) 0.0039(9)
C4 0.0170(12) 0.0251(12) 0.0298(11) -0.0084(9) 0.0078(9) -0.0037(10)
C5 0.0177(11) 0.0198(11) 0.0252(10) -0.0015(9) 0.0085(9) -0.0047(9)
C6 0.0141(10) 0.0177(10) 0.0131(8) 0.0001(8) 0.0043(8) 0.0013(8)
C7 0.0152(10) 0.0129(9) 0.0135(8) -0.0010(8) 0.0037(8) -0.0006(7)
C8 0.0149(11) 0.0185(10) 0.0132(9) -0.0014(8) 0.0030(8) -0.0032(8)
C9 0.0132(10) 0.0123(9) 0.0128(8) 0.0010(8) 0.0028(7) -0.0003(7)
C10 0.0155(11) 0.0124(9) 0.0139(9) 0.0011(8) 0.0066(8) 0.0003(7)
C11 0.0143(11) 0.0245(11) 0.0144(9) 0.0029(9) 0.0044(8) 0.0000(8)
C12 0.0241(12) 0.0304(12) 0.0123(9) 0.0065(10) 0.0065(9) -0.0003(9)
C13 0.0221(12) 0.0254(11) 0.0201(10) 0.0019(9) 0.0129(9) -0.0012(9)
C14 0.0155(11) 0.0261(12) 0.0226(10) -0.0007(9) 0.0083(9) -0.0017(9)
C15 0.0170(11) 0.0193(11) 0.0151(9) -0.0005(8) 0.0048(8) -0.0022(8)
C16 0.0149(11) 0.0195(10) 0.0162(9) -0.0038(8) 0.0063(8) -0.0015(8)
C17 0.071(2) 0.0207(13) 0.0338(14) -0.0132(14) -0.0030(14) -0.0007(12)
C18 0.055(2) 0.0254(13) 0.0255(12) 0.0064(12) 0.0044(12) 0.0106(10)

loop_
_atom_type_symbol
_atom_type_description
_atom_type_scat_dispersion_real
_atom_type_scat_dispersion_imag
_atom_type_scat_source
C C 0.0033 0.0016 'International Tables Vol C Tables 4.2.6.8 and 6.1.1.4'
H H 0.0000 0.0000 'International Tables Vol C Tables 4.2.6.8 and 6.1.1.4'
N N 0.0061 0.0033 'International Tables Vol C Tables 4.2.6.8 and 6.1.1.4'
Cl Cl 0.1484 0.1585 'International Tables Vol C Tables 4.2.6.8 and 6.1.1.4'
Cu Cu 0.3201 1.2651 'International Tables Vol C Tables 4.2.6.8 and 6.1.1.4'
O O 0.0106 0.0060 'International Tables Vol C Tables 4.2.6.8 and 6.1.1.4'

loop_
_geom_angle_atom_site_label_1
_geom_angle_atom_site_label_2
_geom_angle_atom_site_label_3
_geom_angle_site_symmetry_3
_geom_angle
O1 Cu1 N1 . 86.20(6)
O1 Cu1 Cl1 . 91.13(4)
N1 Cu1 Cl1 . 159.53(5)
O1 Cu1 Cl2 . 176.18(5)
N1 Cu1 Cl2 . 91.01(5)
Cl1 Cu1 Cl2 . 92.39(2)
O1 Cu1 Cl2 3_665 88.16(5)
N1 Cu1 Cl2 3_665 99.55(5)
Cl1 Cu1 Cl2 3_665 100.643(19)
Cl2 Cu1 Cl2 3_665 89.727(18)
Cu1 Cl2 Cu1 3_665 90.273(18)
C16 O1 Cu1 . 119.72(14)
C7 N1 N2 . 106.44(16)
C7 N1 Cu1 . 128.82(14)
N2 N1 Cu1 . 124.55(13)
C9 N2 N1 . 111.11(17)
C9 N2 H2N . 124.4
N1 N2 H2N . 124.4
C16 N3 C18 . 121.2(2)
C16 N3 C17 . 121.2(2)
C18 N3 C17 . 117.6(2)
C2 C1 C6 . 120.1(2)
C2 C1 H1 . 120.0
C6 C1 H1 . 120.0
C1 C2 C3 . 120.2(2)
C1 C2 H2 . 119.9
C3 C2 H2 . 119.9
C4 C3 C2 . 120.0(2)
C4 C3 H3 . 120.0
C2 C3 H3 . 120.0
C3 C4 C5 . 120.0(2)
C3 C4 H4 . 120.0
C5 C4 H4 . 120.0
C6 C5 C4 . 120.2(2)
C6 C5 H5 . 119.9
C4 C5 H5 . 119.9
C5 C6 C1 . 119.5(2)
C5 C6 C7 . 119.69(19)
C1 C6 C7 . 120.70(19)
N1 C7 C8 . 109.76(18)
N1 C7 C6 . 123.32(18)
C8 C7 C6 . 126.82(19)
C9 C8 C7 . 106.06(18)
C9 C8 H8 . 127.0
C7 C8 H8 . 127.0
N2 C9 C8 . 106.62(17)
N2 C9 C10 . 124.41(19)
C8 C9 C10 . 128.97(18)
C15 C10 C11 . 119.17(19)
C15 C10 C9 . 123.19(18)
C11 C10 C9 . 117.63(19)
C12 C11 C10 . 119.9(2)
C12 C11 H11 . 120.0
C10 C11 H11 . 120.0
C13 C12 C11 . 121.1(2)
C13 C12 H12 . 119.5
C11 C12 H12 . 119.5
C12 C13 C14 . 119.2(2)
C12 C13 H13 . 120.4
C14 C13 H13 . 120.4
C15 C14 C13 . 120.5(2)
C15 C14 H14 . 119.7
C13 C14 H14 . 119.7
C10 C15 C14 . 120.1(2)
C10 C15 H15 . 119.9
C14 C15 H15 . 119.9
O1 C16 N3 . 123.2(2)
O1 C16 H16 . 118.4
N3 C16 H16 . 118.4
N3 C17 H17A . 109.5
N3 C17 H17B . 109.5
H17A C17 H17B . 109.5
N3 C17 H17C . 109.5
H17A C17 H17C . 109.5
H17B C17 H17C . 109.5
N3 C18 H18A . 109.5
N3 C18 H18B . 109.5
H18A C18 H18B . 109.5
N3 C18 H18C . 109.5
H18A C18 H18C . 109.5
H18B C18 H18C . 109.5

loop_
_geom_bond_atom_site_label_1
_geom_bond_atom_site_label_2
_geom_bond_site_symmetry_2
_geom_bond_distance
Cu1 O1 . 1.9826(15)
Cu1 N1 . 2.0034(16)
Cu1 Cl1 . 2.2590(5)
Cu1 Cl2 . 2.2851(5)
Cu1 Cl2 3_665 2.6693(6)
Cl2 Cu1 3_665 2.6693(6)
O1 C16 . 1.253(3)
N1 C7 . 1.335(3)
N1 N2 . 1.358(2)
N2 C9 . 1.357(3)
N2 H2N . 0.8800
N3 C16 . 1.317(3)
N3 C18 . 1.455(3)
N3 C17 . 1.467(3)
C1 C2 . 1.388(3)
C1 C6 . 1.400(3)
C1 H1 . 0.9500
C2 C3 . 1.391(3)
C2 H2 . 0.9500
C3 C4 . 1.387(3)
C3 H3 . 0.9500
C4 C5 . 1.395(3)
C4 H4 . 0.9500
C5 C6 . 1.393(3)
C5 H5 . 0.9500
C6 C7 . 1.473(3)
C7 C8 . 1.405(3)
C8 C9 . 1.379(3)
C8 H8 . 0.9500
C9 C10 . 1.475(3)
C10 C15 . 1.391(3)
C10 C11 . 1.400(3)
C11 C12 . 1.388(3)
C11 H11 . 0.9500
C12 C13 . 1.375(4)
C12 H12 . 0.9500
C13 C14 . 1.393(3)
C13 H13 . 0.9500
C14 C15 . 1.391(3)
C14 H14 . 0.9500
C15 H15 . 0.9500
C16 H16 . 0.9500
C17 H17A . 0.9800
C17 H17B . 0.9800
C17 H17C . 0.9800
C18 H18A . 0.9800
C18 H18B . 0.9800
C18 H18C . 0.9800

loop_
_geom_hbond_atom_site_label_D
_geom_hbond_atom_site_label_H
_geom_hbond_atom_site_label_A
_geom_hbond_site_symmetry_A
_geom_hbond_distance_DH
_geom_hbond_distance_HA
_geom_hbond_distance_DA
_geom_hbond_angle_DHA
N2 H2N Cl1 3_665 0.88 2.40 3.2766(19) 175.4
C8 H8 Cl2 2_655 0.95 2.79 3.722(2) 168.6

loop_
_geom_torsion_atom_site_label_1
_geom_torsion_atom_site_label_2
_geom_torsion_atom_site_label_3
_geom_torsion_atom_site_label_4
_geom_torsion
C7 N1 N2 C9 -0.4(2)
Cu1 N1 N2 C9 -175.77(13)
C6 C1 C2 C3 0.0(3)
C1 C2 C3 C4 0.0(3)
C2 C3 C4 C5 0.1(4)
C3 C4 C5 C6 -0.2(4)
C4 C5 C6 C1 0.2(3)
C4 C5 C6 C7 175.8(2)
C2 C1 C6 C5 -0.1(3)
C2 C1 C6 C7 -175.67(19)
N2 N1 C7 C8 -0.3(2)
Cu1 N1 C7 C8 174.72(14)
N2 N1 C7 C6 176.29(18)
Cu1 N1 C7 C6 -8.6(3)
C5 C6 C7 N1 148.5(2)
C1 C6 C7 N1 -35.9(3)
C5 C6 C7 C8 -35.4(3)
C1 C6 C7 C8 140.1(2)
N1 C7 C8 C9 1.0(2)
C6 C7 C8 C9 -175.5(2)
N1 N2 C9 C8 1.0(2)
N1 N2 C9 C10 -178.41(18)
C7 C8 C9 N2 -1.2(2)
C7 C8 C9 C10 178.2(2)
N2 C9 C10 C15 -16.5(3)
C8 C9 C10 C15 164.2(2)
N2 C9 C10 C11 164.8(2)
C8 C9 C10 C11 -14.5(3)
C15 C10 C11 C12 0.1(3)
C9 C10 C11 C12 178.8(2)
C10 C11 C12 C13 0.1(4)
C11 C12 C13 C14 -0.4(4)
C12 C13 C14 C15 0.4(4)
C11 C10 C15 C14 -0.1(3)
C9 C10 C15 C14 -178.7(2)
C13 C14 C15 C10 -0.2(3)
Cu1 O1 C16 N3 174.50(17)
C18 N3 C16 O1 179.6(2)
C17 N3 C16 O1 2.2(4)

_cod_database_fobs_code 1552859
